data_4500737
loop_
_publ_author_name
'Qu, Ling-Ling'
'Zhu, You-Long'
'Li, Yi-Zhi'
'Du, Hong-Bin'
'You, Xiao-Zeng'

_publ_section_title
;
 Solvent-Induced Synthesis of Zinc(II) and Manganese(II) Coordination
 Polymers with a Semirigid Tetracarboxylic Acid
;
_journal_issue 6
_journal_name_full 'Crystal Growth &amp; Design'
_journal_page_first 2444
_journal_paper_doi 10.1021/cg200229h
_journal_volume 11
_journal_year 2011
_chemical_formula_sum 'C30 H26 Mn2 O14'
_chemical_formula_weight 720.39
_chemical_name_systematic
; 
 ? 
;
_space_group_IT_number 14
_symmetry_cell_setting monoclinic
_symmetry_space_group_name_Hall '-P 2ybc'
_symmetry_space_group_name_H-M 'P 1 21/c 1'
_atom_sites_solution_hydrogens geom
_atom_sites_solution_primary direct
_atom_sites_solution_secondary difmap
_audit_creation_method SHELXL-97
_cell_angle_alpha 90.00
_cell_angle_beta 90.910(2)
_cell_angle_gamma 90.00
_cell_formula_units_Z 4
_cell_length_a 8.6801(11)
_cell_length_b 28.708(4)
_cell_length_c 13.9279(18)
_cell_measurement_temperature 291(2)
_cell_measurement_theta_max 26
_cell_measurement_theta_min 2.04
_cell_volume 3470.2(8)
_computing_cell_refinement SMART
_computing_data_collection 'SMART (Bruker, 2000)'
_computing_data_reduction SAINT
_computing_molecular_graphics SHELXTL
_computing_publication_material SHELXTL
_computing_structure_refinement 'SHELXL-97 (Sheldrick, 1997)'
_computing_structure_solution 'SHELXS-97 (Sheldrick, 1990)'
_diffrn_ambient_temperature 291(2)
_diffrn_measured_fraction_theta_full 0.997
_diffrn_measured_fraction_theta_max 0.997
_diffrn_measurement_device_type 'Bruker Smart Apex CCD area detector'
_diffrn_measurement_method 'phi and omega scans'
_diffrn_radiation_monochromator graphite
_diffrn_radiation_source 'fine-focus sealed tube'
_diffrn_radiation_type MoK\a
_diffrn_radiation_wavelength 0.71073
_diffrn_reflns_av_R_equivalents 0.0315
_diffrn_reflns_av_sigmaI/netI 0.0343
_diffrn_reflns_limit_h_max 9
_diffrn_reflns_limit_h_min -10
_diffrn_reflns_limit_k_max 35
_diffrn_reflns_limit_k_min -35
_diffrn_reflns_limit_l_max 11
_diffrn_reflns_limit_l_min -17
_diffrn_reflns_number 18895
_diffrn_reflns_theta_full 26.00
_diffrn_reflns_theta_max 26.00
_diffrn_reflns_theta_min 2.04
_exptl_absorpt_coefficient_mu 0.790
_exptl_absorpt_correction_T_max 0.8453
_exptl_absorpt_correction_T_min 0.8090
_exptl_absorpt_correction_type multi-scan
_exptl_crystal_density_diffrn 1.379
_exptl_crystal_density_method 'not measured'
_exptl_crystal_F_000 1472
_exptl_crystal_size_max 0.28
_exptl_crystal_size_mid 0.24
_exptl_crystal_size_min 0.22
_refine_diff_density_max 0.468
_refine_diff_density_min -0.503
_refine_diff_density_rms 0.053
_refine_ls_extinction_method none
_refine_ls_goodness_of_fit_ref 1.077
_refine_ls_hydrogen_treatment constr
_refine_ls_matrix_type full
_refine_ls_number_parameters 442
_refine_ls_number_reflns 6806
_refine_ls_number_restraints 0
_refine_ls_restrained_S_all 1.077
_refine_ls_R_factor_all 0.0646
_refine_ls_R_factor_gt 0.0491
_refine_ls_shift/su_max 0.000
_refine_ls_shift/su_mean 0.000
_refine_ls_structure_factor_coef Fsqd
_refine_ls_weighting_details 'calc w=1/[\s^2^(Fo^2^)+(0.0700P)^2^+1.9900P] where P=(Fo^2^+2Fc^2^)/3'
_refine_ls_weighting_scheme calc
_refine_ls_wR_factor_gt 0.1327
_refine_ls_wR_factor_ref 0.1380
_reflns_number_gt 5308
_reflns_number_total 6806
_reflns_threshold_expression >2sigma(I)
_cod_data_source_file cg200229h_si_002.cif
_cod_data_source_block 3
_cod_original_sg_symbol_H-M p_1_21/c_1
_cod_database_code 4500737

loop_
_symmetry_equiv_pos_as_xyz
'x, y, z'
'-x, y+1/2, -z+1/2'
'-x, -y, -z'
'x, -y-1/2, z-1/2'

loop_
_atom_site_label
_atom_site_type_symbol
_atom_site_fract_x
_atom_site_fract_y
_atom_site_fract_z
_atom_site_U_iso_or_equiv
_atom_site_adp_type
_atom_site_occupancy
_atom_site_symmetry_multiplicity
_atom_site_calc_flag
_atom_site_refinement_flags
C1 C -0.1280(3) 0.81706(10) 0.3075(2) 0.0359(6) Uani 1 1 d .
C2 C 0.0061(4) 0.84146(11) 0.3310(2) 0.0413(7) Uani 1 1 d .
H2 H 0.0348 0.8676 0.2962 0.050 Uiso 1 1 calc R
C3 C 0.0965(4) 0.82540(12) 0.4086(2) 0.0428(7) Uani 1 1 d .
C4 C 0.0521(3) 0.78719(9) 0.4609(2) 0.0327(6) Uani 1 1 d .
H4 H 0.1132 0.7771 0.5122 0.039 Uiso 1 1 calc R
C5 C -0.0839(4) 0.76345(11) 0.4378(2) 0.0402(7) Uani 1 1 d .
C6 C -0.1735(4) 0.77881(11) 0.3611(2) 0.0440(8) Uani 1 1 d .
H6 H -0.2647 0.7634 0.3454 0.053 Uiso 1 1 calc R
C7 C -0.2194(3) 0.83270(10) 0.22194(19) 0.0314(6) Uani 1 1 d .
C8 C -0.1171(4) 0.71990(13) 0.4916(3) 0.0484(8) Uani 1 1 d .
C9 C 0.2037(4) 0.89459(12) 0.4756(3) 0.0546(9) Uani 1 1 d .
H9A H 0.1181 0.8932 0.5195 0.065 Uiso 1 1 calc R
H9B H 0.1756 0.9160 0.4244 0.065 Uiso 1 1 calc R
C10 C 0.3395(4) 0.91317(12) 0.5276(2) 0.0442(8) Uani 1 1 d .
C11 C 0.3359(4) 0.94293(11) 0.6051(3) 0.0471(8) Uani 1 1 d .
H11 H 0.2405 0.9545 0.6228 0.057 Uiso 1 1 calc R
C12 C 0.4618(4) 0.95671(12) 0.6579(3) 0.0472(8) Uani 1 1 d .
H12 H 0.4521 0.9743 0.7136 0.057 Uiso 1 1 calc R
C13 C 0.6041(3) 0.94326(10) 0.6247(2) 0.0359(6) Uani 1 1 d .
C14 C 0.6152(4) 0.91544(12) 0.5440(3) 0.0493(8) Uani 1 1 d .
H14 H 0.7116 0.9069 0.5217 0.059 Uiso 1 1 calc R
C15 C 0.4830(4) 0.90035(13) 0.4965(3) 0.0502(8) Uani 1 1 d .
H15 H 0.4913 0.8813 0.4429 0.060 Uiso 1 1 calc R
C16 C 0.8659(4) 1.01498(12) 0.7762(3) 0.0471(8) Uani 1 1 d .
H16 H 0.8625 1.0429 0.8100 0.057 Uiso 1 1 calc R
C17 C 0.7344(4) 0.99872(12) 0.7293(2) 0.0437(7) Uani 1 1 d .
H17 H 0.6429 1.0155 0.7324 0.052 Uiso 1 1 calc R
C18 C 0.7394(4) 0.95709(11) 0.6773(3) 0.0458(8) Uani 1 1 d .
C19 C 0.8745(4) 0.93166(12) 0.6736(3) 0.0476(8) Uani 1 1 d .
H19 H 0.8800 0.9048 0.6366 0.057 Uiso 1 1 calc R
C20 C 1.0024(4) 0.94715(12) 0.7266(3) 0.0480(8) Uani 1 1 d .
H20 H 1.0894 0.9283 0.7308 0.058 Uiso 1 1 calc R
C21 C 1.0035(4) 0.98977(12) 0.7730(3) 0.0488(8) Uani 1 1 d .
C23 C 1.4229(4) 0.99567(12) 0.8375(2) 0.0449(8) Uani 1 1 d .
C24 C 1.4851(3) 1.04038(11) 0.8365(2) 0.0374(6) Uani 1 1 d .
H24 H 1.4311 1.0646 0.8070 0.045 Uiso 1 1 calc R
C25 C 1.6288(4) 1.04891(11) 0.8797(2) 0.0428(7) Uani 1 1 d .
C26 C 1.7085(4) 1.01288(11) 0.9230(2) 0.0424(7) Uani 1 1 d .
H26 H 1.8046 1.0185 0.9510 0.051 Uiso 1 1 calc R
C27 C 1.6465(4) 0.96819(12) 0.9251(2) 0.0405(7) Uani 1 1 d .
C28 C 1.5046(4) 0.95903(12) 0.8807(2) 0.0466(8) Uani 1 1 d .
H28 H 1.4648 0.9290 0.8799 0.056 Uiso 1 1 calc R
C29 C 1.6907(3) 1.09584(10) 0.8786(2) 0.0363(7) Uani 1 1 d .
C30 C 1.7259(3) 0.92782(10) 0.9732(2) 0.0364(6) Uani 1 1 d .
C32 C 1.1377(4) 1.00663(13) 0.8219(3) 0.0500(8) Uani 1 1 d .
H32A H 1.1267 1.0004 0.8899 0.060 Uiso 1 1 calc R
H32B H 1.1415 1.0402 0.8141 0.060 Uiso 1 1 calc R
Mn1 Mn -0.02907(6) 0.873291(17) 0.05149(4) 0.04324(15) Uani 1 1 d .
Mn2 Mn -0.42118(6) 0.835099(17) 0.06226(4) 0.04213(15) Uani 1 1 d .
O1 O -0.1705(3) 0.86669(8) 0.17190(16) 0.0430(5) Uani 1 1 d .
O2 O -0.3424(2) 0.81166(8) 0.20103(16) 0.0427(5) Uani 1 1 d .
O3 O -0.2620(3) 0.71181(8) 0.48846(17) 0.0449(5) Uani 1 1 d .
O4 O -0.0241(3) 0.69984(8) 0.54448(17) 0.0497(6) Uani 1 1 d .
O5 O 0.2264(2) 0.84891(8) 0.43475(17) 0.0457(5) Uani 1 1 d .
O6 O 1.2854(3) 0.98723(8) 0.79144(16) 0.0441(5) Uani 1 1 d .
O7 O 1.6048(2) 1.13150(8) 0.87116(16) 0.0426(5) Uani 1 1 d .
O8 O 1.8376(2) 1.09880(8) 0.88140(17) 0.0428(5) Uani 1 1 d .
O9 O 1.8580(3) 0.93621(8) 1.00564(16) 0.0455(5) Uani 1 1 d .
O10 O 1.6512(2) 0.88983(8) 0.97742(16) 0.0426(5) Uani 1 1 d .
O1W O 0.0592(3) 0.89160(8) -0.09544(17) 0.0480(6) Uani 1 1 d .
H1X H -0.0168 0.8912 -0.1347 0.058 Uiso 1 1 d R
H1Y H 0.1211 0.8703 -0.1125 0.058 Uiso 1 1 d R
O2W O -0.6009(2) 0.80072(8) -0.03218(17) 0.0467(5) Uani 1 1 d .
H2X H -0.5608 0.7772 -0.0593 0.056 Uiso 1 1 d R
H2Y H -0.6282 0.8198 -0.0760 0.056 Uiso 1 1 d R
H3X H 0.8901 0.9819 0.3842 0.056 Uiso 0.40 1 d PR
H3Y H 0.8644 0.9693 0.4789 0.056 Uiso 0.40 1 d PR
O3W O 0.9288(7) 0.9692(3) 0.4338(5) 0.0569(16) Uani 0.40 1 d P
O4W O 0.5963(9) 0.6731(2) 0.2349(6) 0.0470(18) Uani 0.30 1 d P
H4X H 0.6896 0.6746 0.2173 0.056 Uiso 0.30 1 d PR
H4Y H 0.5374 0.6819 0.1890 0.056 Uiso 0.30 1 d PR
H5WC H 0.0981 0.8486 0.7039 0.056 Uiso 0.50 1 d PR
H5WD H 0.0440 0.8082 0.7449 0.056 Uiso 0.50 1 d PR
H6X H 0.3333 0.7855 0.7178 0.056 Uiso 0.50 1 d PR
H6Y H 0.4807 0.7908 0.7564 0.056 Uiso 0.50 1 d PR
O5W O 0.0323(6) 0.83749(16) 0.7427(4) 0.0502(12) Uani 0.50 1 d P
O6W O 0.3896(5) 0.78158(16) 0.7676(4) 0.0486(12) Uani 0.50 1 d P
O7W O 0.4474(9) 0.7288(2) 0.8387(6) 0.0452(18) Uani 0.30 1 d P
H7X H 0.3681 0.7149 0.8595 0.054 Uiso 0.30 1 d PR
H7Y H 0.4968 0.7105 0.8024 0.054 Uiso 0.30 1 d PR

loop_
_atom_site_aniso_label
_atom_site_aniso_U_11
_atom_site_aniso_U_22
_atom_site_aniso_U_33
_atom_site_aniso_U_23
_atom_site_aniso_U_13
_atom_site_aniso_U_12
C1 0.0357(15) 0.0302(14) 0.0415(16) -0.0056(12) -0.0110(13) 0.0019(11)
C2 0.0417(16) 0.0418(16) 0.0402(16) 0.0068(13) -0.0098(13) -0.0097(13)
C3 0.0406(17) 0.0480(18) 0.0395(17) -0.0050(14) -0.0136(14) -0.0011(14)
C4 0.0379(15) 0.0298(13) 0.0300(14) -0.0109(11) -0.0147(12) 0.0141(11)
C5 0.0443(17) 0.0415(16) 0.0344(16) -0.0065(13) -0.0117(13) 0.0030(13)
C6 0.0470(18) 0.0386(16) 0.0456(18) -0.0021(14) -0.0264(15) -0.0144(13)
C7 0.0302(13) 0.0387(15) 0.0253(13) -0.0109(11) 0.0014(11) 0.0040(11)
C8 0.048(2) 0.055(2) 0.0417(18) 0.0080(15) -0.0112(15) -0.0047(15)
C9 0.051(2) 0.0459(19) 0.066(2) -0.0089(17) -0.0238(18) 0.0049(15)
C10 0.0452(18) 0.0441(17) 0.0428(17) -0.0050(14) -0.0166(14) 0.0133(14)
C11 0.0461(18) 0.0406(17) 0.054(2) -0.0139(15) -0.0076(15) 0.0074(14)
C12 0.0458(18) 0.0523(19) 0.0436(18) -0.0109(15) 0.0004(15) -0.0037(15)
C13 0.0414(16) 0.0317(14) 0.0341(15) 0.0107(12) -0.0121(13) 0.0094(12)
C14 0.0408(18) 0.0479(18) 0.059(2) -0.0122(16) 0.0028(16) 0.0041(14)
C15 0.0484(19) 0.054(2) 0.0481(19) -0.0126(16) 0.0011(16) 0.0005(15)
C16 0.0403(17) 0.0475(18) 0.054(2) -0.0031(16) 0.0031(15) -0.0080(14)
C17 0.0359(16) 0.0502(18) 0.0451(18) -0.0019(15) 0.0010(14) 0.0000(13)
C18 0.0447(18) 0.0388(17) 0.0536(19) 0.0090(15) -0.0130(15) -0.0004(14)
C19 0.0374(17) 0.0468(18) 0.059(2) -0.0008(16) -0.0048(15) -0.0014(14)
C20 0.0369(17) 0.0504(19) 0.056(2) -0.0003(16) -0.0063(15) -0.0014(14)
C21 0.0464(18) 0.0414(17) 0.058(2) 0.0088(15) -0.0131(16) -0.0034(14)
C23 0.0434(17) 0.0486(18) 0.0423(17) 0.0143(14) -0.0113(14) -0.0088(14)
C24 0.0362(15) 0.0411(16) 0.0349(15) -0.0002(12) -0.0026(12) 0.0008(12)
C25 0.0459(18) 0.0439(17) 0.0383(16) 0.0030(13) -0.0113(14) -0.0061(14)
C26 0.0454(17) 0.0441(17) 0.0372(16) -0.0089(13) -0.0133(14) 0.0012(14)
C27 0.0377(16) 0.0529(18) 0.0308(15) 0.0103(13) -0.0049(12) -0.0018(13)
C28 0.0452(18) 0.0507(19) 0.0434(18) 0.0142(15) -0.0130(15) -0.0080(15)
C29 0.0354(15) 0.0393(15) 0.0347(15) -0.0143(12) 0.0162(12) 0.0017(12)
C30 0.0349(15) 0.0387(16) 0.0356(15) -0.0112(12) -0.0026(12) 0.0060(12)
C32 0.0450(19) 0.058(2) 0.0468(19) -0.0017(16) -0.0051(15) -0.0131(16)
Mn1 0.0482(3) 0.0416(3) 0.0398(3) 0.0104(2) -0.0055(2) -0.0077(2)
Mn2 0.0402(3) 0.0439(3) 0.0417(3) 0.0034(2) -0.0177(2) -0.0048(2)
O1 0.0415(12) 0.0461(12) 0.0414(12) 0.0010(10) -0.0045(10) -0.0044(9)
O2 0.0386(11) 0.0461(12) 0.0429(12) 0.0046(10) -0.0179(10) -0.0058(9)
O3 0.0489(13) 0.0396(12) 0.0459(13) -0.0052(10) -0.0098(10) 0.0086(10)
O4 0.0576(14) 0.0401(12) 0.0507(14) -0.0133(10) -0.0207(12) 0.0125(10)
O5 0.0363(11) 0.0520(13) 0.0484(13) -0.0130(11) -0.0126(10) 0.0030(10)
O6 0.0414(12) 0.0449(12) 0.0457(13) 0.0094(10) -0.0112(10) -0.0048(9)
O7 0.0381(11) 0.0452(12) 0.0438(12) 0.0053(10) -0.0166(9) -0.0035(9)
O8 0.0371(11) 0.0479(12) 0.0430(12) 0.0093(10) -0.0062(9) -0.0004(9)
O9 0.0447(13) 0.0503(13) 0.0410(12) 0.0076(10) -0.0161(10) 0.0002(10)
O10 0.0387(11) 0.0426(12) 0.0465(13) 0.0036(10) 0.0068(10) 0.0040(9)
O1W 0.0505(13) 0.0513(13) 0.0418(13) 0.0146(10) -0.0115(10) -0.0077(10)
O2W 0.0404(12) 0.0509(13) 0.0482(13) 0.0039(11) -0.0210(10) 0.0008(10)
O3W 0.041(3) 0.076(4) 0.053(4) -0.023(3) -0.003(3) 0.001(3)
O4W 0.047(4) 0.041(4) 0.052(5) -0.017(3) -0.008(4) 0.014(3)
O5W 0.050(3) 0.050(3) 0.050(3) -0.009(2) -0.014(2) 0.021(2)
O6W 0.036(2) 0.047(3) 0.061(3) -0.016(2) -0.016(2) 0.0101(19)
O7W 0.047(4) 0.032(3) 0.056(5) -0.018(3) -0.013(4) 0.003(3)

loop_
_atom_type_symbol
_atom_type_description
_atom_type_scat_dispersion_real
_atom_type_scat_dispersion_imag
_atom_type_scat_source
C C 0.0033 0.0016 'International Tables Vol C Tables 4.2.6.8 and 6.1.1.4'
H H 0.0000 0.0000 'International Tables Vol C Tables 4.2.6.8 and 6.1.1.4'
O O 0.0106 0.0060 'International Tables Vol C Tables 4.2.6.8 and 6.1.1.4'
Mn Mn 0.3368 0.7283 'International Tables Vol C Tables 4.2.6.8 and 6.1.1.4'

loop_
_geom_angle_atom_site_label_1
_geom_angle_atom_site_label_2
_geom_angle_atom_site_label_3
_geom_angle
_geom_angle_site_symmetry_1
_geom_angle_site_symmetry_3
C6 C1 C2 121.0(3) . .
C6 C1 C7 121.1(3) . .
C2 C1 C7 117.9(3) . .
C1 C2 C3 118.0(3) . .
C1 C2 H2 121.0 . .
C3 C2 H2 121.0 . .
O5 C3 C4 119.5(3) . .
O5 C3 C2 119.7(3) . .
C4 C3 C2 120.8(3) . .
C3 C4 C5 120.7(3) . .
C3 C4 H4 119.6 . .
C5 C4 H4 119.6 . .
C6 C5 C4 119.0(3) . .
C6 C5 C8 123.1(3) . .
C4 C5 C8 117.6(3) . .
C5 C6 C1 120.4(3) . .
C5 C6 H6 119.8 . .
C1 C6 H6 119.8 . .
O2 C7 O1 122.0(3) . .
O2 C7 C1 118.7(3) . .
O1 C7 C1 119.3(3) . .
O4 C8 O3 124.9(3) . .
O4 C8 C5 124.4(3) . .
O3 C8 C5 109.5(3) . .
O5 C9 C10 114.1(3) . .
O5 C9 H9A 108.7 . .
C10 C9 H9A 108.7 . .
O5 C9 H9B 108.7 . .
C10 C9 H9B 108.7 . .
H9A C9 H9B 107.6 . .
C15 C10 C11 116.4(3) . .
C15 C10 C9 118.0(3) . .
C11 C10 C9 125.5(3) . .
C12 C11 C10 125.0(3) . .
C12 C11 H11 117.5 . .
C10 C11 H11 117.5 . .
C11 C12 C13 116.8(3) . .
C11 C12 H12 121.6 . .
C13 C12 H12 121.6 . .
C12 C13 C14 120.5(3) . .
C12 C13 C18 118.9(3) . .
C14 C13 C18 120.6(3) . .
C13 C14 C15 120.0(3) . .
C13 C14 H14 120.0 . .
C15 C14 H14 120.0 . .
C10 C15 C14 120.9(3) . .
C10 C15 H15 119.5 . .
C14 C15 H15 119.5 . .
C17 C16 C21 120.5(3) . .
C17 C16 H16 119.7 . .
C21 C16 H16 119.7 . .
C16 C17 C18 120.0(3) . .
C16 C17 H17 120.0 . .
C18 C17 H17 120.0 . .
C19 C18 C17 120.2(3) . .
C19 C18 C13 121.6(3) . .
C17 C18 C13 118.1(3) . .
C18 C19 C20 118.7(3) . .
C18 C19 H19 120.6 . .
C20 C19 H19 120.6 . .
C21 C20 C19 121.8(3) . .
C21 C20 H20 119.1 . .
C19 C20 H20 119.1 . .
C20 C21 C16 118.3(3) . .
C20 C21 C32 121.5(3) . .
C16 C21 C32 120.1(3) . .
O6 C23 C24 119.6(3) . .
O6 C23 C28 120.1(3) . .
C24 C23 C28 120.2(3) . .
C23 C24 C25 120.0(3) . .
C23 C24 H24 120.0 . .
C25 C24 H24 120.0 . .
C26 C25 C24 119.7(3) . .
C26 C25 C29 121.2(3) . .
C24 C25 C29 119.1(3) . .
C25 C26 C27 120.7(3) . .
C25 C26 H26 119.7 . .
C27 C26 H26 119.7 . .
C26 C27 C28 120.2(3) . .
C26 C27 C30 123.1(3) . .
C28 C27 C30 116.6(3) . .
C27 C28 C23 119.1(3) . .
C27 C28 H28 120.4 . .
C23 C28 H28 120.4 . .
O7 C29 O8 122.2(3) . .
O7 C29 C25 122.2(3) . .
O8 C29 C25 115.5(3) . .
O9 C30 O10 127.9(3) . .
O9 C30 C27 115.1(3) . .
O10 C30 C27 116.9(3) . .
C21 C32 O6 116.4(3) . .
C21 C32 H32A 108.2 . .
O6 C32 H32A 108.2 . .
C21 C32 H32B 108.2 . .
O6 C32 H32B 108.2 . .
H32A C32 H32B 107.4 . .
O8 Mn1 O4 113.16(9) 3_776 4_575
O8 Mn1 O1 98.65(9) 3_776 .
O4 Mn1 O1 87.68(10) 4_575 .
O8 Mn1 O9 99.74(9) 3_776 1_354
O4 Mn1 O9 146.70(9) 4_575 1_354
O1 Mn1 O9 92.51(9) . 1_354
O8 Mn1 O1W 92.16(9) 3_776 .
O4 Mn1 O1W 100.54(10) 4_575 .
O1 Mn1 O1W 162.65(9) . .
O9 Mn1 O1W 72.21(9) 1_354 .
O10 Mn2 O7 98.38(9) 1_354 3_676
O10 Mn2 O2 131.02(9) 1_354 .
O7 Mn2 O2 88.77(9) 3_676 .
O10 Mn2 O3 89.96(9) 1_354 4_575
O7 Mn2 O3 168.21(9) 3_676 4_575
O2 Mn2 O3 92.03(9) . 4_575
O10 Mn2 O2W 102.30(9) 1_354 .
O7 Mn2 O2W 86.22(9) 3_676 .
O2 Mn2 O2W 126.57(9) . .
O3 Mn2 O2W 83.86(9) 4_575 .
C7 O1 Mn1 135.10(19) . .
C7 O2 Mn2 108.36(19) . .
C8 O3 Mn2 136.1(2) . 4_576
C8 O4 Mn1 118.9(2) . 4_576
C3 O5 C9 116.0(3) . .
C23 O6 C32 123.9(3) . .
C29 O7 Mn2 141.7(2) . 3_676
C29 O8 Mn1 147.0(2) . 3_776
C30 O9 Mn1 110.9(2) . 1_756
C30 O10 Mn2 146.9(2) . 1_756
Mn1 O1W H1X 108.0 . .
Mn1 O1W H1Y 108.1 . .
H1X O1W H1Y 107.3 . .
Mn2 O2W H2X 108.8 . .
Mn2 O2W H2Y 108.7 . .
H2X O2W H2Y 107.6 . .
H3X O3W H3Y 110.1 . .
H4X O4W H4Y 109.5 . .
H5WC O5W H5WD 108.3 . .
H6X O6W H6Y 109.5 . .
H7X O7W H7Y 109.5 . .

loop_
_geom_bond_atom_site_label_1
_geom_bond_atom_site_label_2
_geom_bond_distance
_geom_bond_site_symmetry_2
C1 C6 1.388(5) .
C1 C2 1.393(4) .
C1 C7 1.491(4) .
C2 C3 1.404(4) .
C2 H2 0.9300 .
C3 O5 1.359(4) .
C3 C4 1.375(5) .
C4 C5 1.396(4) .
C4 H4 0.9300 .
C5 C6 1.383(4) .
C5 C8 1.488(5) .
C6 H6 0.9300 .
C7 O2 1.257(3) .
C7 O1 1.276(4) .
C8 O4 1.228(4) .
C8 O3 1.279(4) .
C9 O5 1.444(4) .
C9 C10 1.474(5) .
C9 H9A 0.9700 .
C9 H9B 0.9700 .
C10 C15 1.375(5) .
C10 C11 1.378(5) .
C11 C12 1.366(5) .
C11 H11 0.9300 .
C12 C13 1.381(5) .
C12 H12 0.9300 .
C13 C14 1.383(5) .
C13 C18 1.430(4) .
C14 C15 1.386(5) .
C14 H14 0.9300 .
C15 H15 0.9300 .
C16 C17 1.388(5) .
C16 C21 1.397(5) .
C16 H16 0.9300 .
C17 C18 1.398(5) .
C17 H17 0.9300 .
C18 C19 1.383(5) .
C19 C20 1.396(5) .
C19 H19 0.9300 .
C20 C21 1.384(5) .
C20 H20 0.9300 .
C21 C32 1.425(5) .
C23 O6 1.368(4) .
C23 C24 1.393(4) .
C23 C28 1.399(5) .
C24 C25 1.398(4) .
C24 H24 0.9300 .
C25 C26 1.378(5) .
C25 C29 1.451(4) .
C26 C27 1.392(5) .
C26 H26 0.9300 .
C27 C28 1.394(4) .
C27 C30 1.501(4) .
C28 H28 0.9300 .
C29 O7 1.270(4) .
C29 O8 1.277(4) .
C30 O9 1.249(4) .
C30 O10 1.271(4) .
C32 O6 1.467(4) .
C32 H32A 0.9700 .
C32 H32B 0.9700 .
Mn1 O8 2.056(2) 3_776
Mn1 O4 2.102(2) 4_575
Mn1 O1 2.102(2) .
Mn1 O9 2.147(2) 1_354
Mn1 O1W 2.259(2) .
Mn2 O10 2.070(2) 1_354
Mn2 O7 2.090(2) 3_676
Mn2 O2 2.148(2) .
Mn2 O3 2.196(3) 4_575
Mn2 O2W 2.252(2) .
O3 Mn2 2.196(3) 4_576
O4 Mn1 2.102(2) 4_576
O7 Mn2 2.090(2) 3_676
O8 Mn1 2.056(2) 3_776
O9 Mn1 2.147(2) 1_756
O10 Mn2 2.070(2) 1_756
O1W H1X 0.8500 .
O1W H1Y 0.8500 .
O2W H2X 0.8501 .
O2W H2Y 0.8501 .
O3W H3X 0.8457 .
O3W H3Y 0.8474 .
O4W H4X 0.8500 .
O4W H4Y 0.8501 .
O5W H5WC 0.8545 .
O5W H5WD 0.8479 .
O6W H6X 0.8494 .
O6W H6Y 0.8505 .
O7W H7X 0.8500 .
O7W H7Y 0.8500 .

loop_
_geom_torsion_atom_site_label_1
_geom_torsion_atom_site_label_2
_geom_torsion_atom_site_label_3
_geom_torsion_atom_site_label_4
_geom_torsion
_geom_torsion_site_symmetry_1
_geom_torsion_site_symmetry_4
C6 C1 C2 C3 1.9(5) . .
C7 C1 C2 C3 -176.8(3) . .
C1 C2 C3 O5 -178.6(3) . .
C1 C2 C3 C4 -1.2(5) . .
O5 C3 C4 C5 177.6(3) . .
C2 C3 C4 C5 0.1(5) . .
C3 C4 C5 C6 0.2(5) . .
C3 C4 C5 C8 174.4(3) . .
C4 C5 C6 C1 0.5(5) . .
C8 C5 C6 C1 -173.3(3) . .
C2 C1 C6 C5 -1.6(5) . .
C7 C1 C6 C5 177.1(3) . .
C6 C1 C7 O2 2.7(4) . .
C2 C1 C7 O2 -178.5(3) . .
C6 C1 C7 O1 -176.9(3) . .
C2 C1 C7 O1 1.9(4) . .
C6 C5 C8 O4 162.9(4) . .
C4 C5 C8 O4 -11.0(5) . .
C6 C5 C8 O3 -29.0(5) . .
C4 C5 C8 O3 157.0(3) . .
O5 C9 C10 C15 31.1(5) . .
O5 C9 C10 C11 -149.4(4) . .
C15 C10 C11 C12 -6.6(6) . .
C9 C10 C11 C12 173.9(4) . .
C10 C11 C12 C13 6.7(6) . .
C11 C12 C13 C14 -2.8(5) . .
C11 C12 C13 C18 179.6(3) . .
C12 C13 C14 C15 -0.8(5) . .
C18 C13 C14 C15 176.8(3) . .
C11 C10 C15 C14 2.5(5) . .
C9 C10 C15 C14 -178.0(4) . .
C13 C14 C15 C10 0.9(6) . .
C21 C16 C17 C18 -0.8(5) . .
C16 C17 C18 C19 1.0(5) . .
C16 C17 C18 C13 -175.8(3) . .
C12 C13 C18 C19 154.0(3) . .
C14 C13 C18 C19 -23.6(5) . .
C12 C13 C18 C17 -29.2(5) . .
C14 C13 C18 C17 153.2(3) . .
C17 C18 C19 C20 3.2(5) . .
C13 C18 C19 C20 179.9(3) . .
C18 C19 C20 C21 -7.8(6) . .
C19 C20 C21 C16 8.0(6) . .
C19 C20 C21 C32 -176.1(3) . .
C17 C16 C21 C20 -3.6(5) . .
C17 C16 C21 C32 -179.6(3) . .
O6 C23 C24 C25 -177.2(3) . .
C28 C23 C24 C25 -0.8(5) . .
C23 C24 C25 C26 0.2(5) . .
C23 C24 C25 C29 -179.4(3) . .
C24 C25 C26 C27 -0.8(5) . .
C29 C25 C26 C27 178.8(3) . .
C25 C26 C27 C28 2.0(5) . .
C25 C26 C27 C30 -178.5(3) . .
C26 C27 C28 C23 -2.6(5) . .
C30 C27 C28 C23 177.9(3) . .
O6 C23 C28 C27 178.3(3) . .
C24 C23 C28 C27 1.9(5) . .
C26 C25 C29 O7 -154.8(3) . .
C24 C25 C29 O7 24.7(5) . .
C26 C25 C29 O8 28.1(5) . .
C24 C25 C29 O8 -152.3(3) . .
C26 C27 C30 O9 -5.0(5) . .
C28 C27 C30 O9 174.5(3) . .
C26 C27 C30 O10 174.0(3) . .
C28 C27 C30 O10 -6.5(4) . .
C20 C21 C32 O6 22.8(5) . .
C16 C21 C32 O6 -161.3(3) . .
O2 C7 O1 Mn1 -88.8(3) . .
C1 C7 O1 Mn1 90.8(3) . .
O8 Mn1 O1 C7 -108.1(3) 3_776 .
O4 Mn1 O1 C7 5.0(3) 4_575 .
O9 Mn1 O1 C7 151.7(3) 1_354 .
O1W Mn1 O1 C7 123.9(3) . .
O1 C7 O2 Mn2 9.4(3) . .
C1 C7 O2 Mn2 -170.22(19) . .
O10 Mn2 O2 C7 -10.6(2) 1_354 .
O7 Mn2 O2 C7 -110.66(19) 3_676 .
O3 Mn2 O2 C7 81.11(19) 4_575 .
O2W Mn2 O2 C7 164.97(17) . .
O4 C8 O3 Mn2 0.2(6) . 4_576
C5 C8 O3 Mn2 -167.8(2) . 4_576
O3 C8 O4 Mn1 48.4(5) . 4_576
C5 C8 O4 Mn1 -145.3(3) . 4_576
C4 C3 O5 C9 -109.3(4) . .
C2 C3 O5 C9 68.2(4) . .
C10 C9 O5 C3 163.5(3) . .
C24 C23 O6 C32 -67.1(4) . .
C28 C23 O6 C32 116.5(4) . .
C21 C32 O6 C23 -172.6(3) . .
O8 C29 O7 Mn2 -125.6(3) . 3_676
C25 C29 O7 Mn2 57.6(5) . 3_676
O7 C29 O8 Mn1 56.5(5) . 3_776
C25 C29 O8 Mn1 -126.5(3) . 3_776
O10 C30 O9 Mn1 10.3(4) . 1_756
C27 C30 O9 Mn1 -170.9(2) . 1_756
O9 C30 O10 Mn2 47.7(5) . 1_756
C27 C30 O10 Mn2 -131.2(3) . 1_756
